data_4302676
loop_
_publ_author_name
'Luciana Hannibal'
'Clyde A. Smith'
'Jessica A. Smith'
'Armend Axhemi'
'Abby Miller'
'Sihe Wang'
'Nicola E. Brasch'
'Donald W. Jacobsen'

_publ_section_title
;
High Resolution Crystal Structure of the Methylcobalamin Analogues
Ethylcobalamin and Butylcobalamin by X-ray Synchrotron Diffraction
;
_journal_name_full 'Inorganic Chemistry'
_journal_page_first 6615
_journal_page_last 6622
_journal_paper_doi 10.1021/ic900590p
_journal_volume 48
_journal_year 2009
_chemical_formula_sum 'C64 H91 Co N13 O31 P'
_chemical_formula_weight 1628.40
_chemical_name_systematic
; 
 ? 
;
_space_group_IT_number 19
_symmetry_cell_setting orthorhombic
_symmetry_space_group_name_Hall 'P 2ac 2ab'
_symmetry_space_group_name_H-M 'P 21 21 21'
_atom_sites_solution_hydrogens geom
_atom_sites_solution_primary direct
_atom_sites_solution_secondary difmap
_audit_creation_method SHELXL-97
_cell_angle_alpha 90.00
_cell_angle_beta 90.00
_cell_angle_gamma 90.00
_cell_formula_units_Z 4
_cell_length_a 16.0000(10)
_cell_length_b 21.0200(10)
_cell_length_c 24.5400(10)
_cell_measurement_temperature 100(2)
_cell_volume 8253.3(7)
_computing_structure_refinement 'SHELXL-97 (Sheldrick, 1997)'
_computing_structure_solution 'SHELXS-97 (Sheldrick, 1990)'
_diffrn_ambient_temperature 100(2)
_diffrn_measured_fraction_theta_full 0.763
_diffrn_measured_fraction_theta_max 0.763
_diffrn_radiation_monochromator 'double Si(111) crystal monochromator'
_diffrn_radiation_source synchrotron
_diffrn_radiation_wavelength 0.78468
_diffrn_reflns_av_R_equivalents 0.0281
_diffrn_reflns_av_sigmaI/netI 0.0170
_diffrn_reflns_limit_h_max 17
_diffrn_reflns_limit_h_min -18
_diffrn_reflns_limit_k_max 26
_diffrn_reflns_limit_k_min -26
_diffrn_reflns_limit_l_max 31
_diffrn_reflns_limit_l_min -30
_diffrn_reflns_number 131855
_diffrn_reflns_theta_full 33.54
_diffrn_reflns_theta_max 33.54
_diffrn_reflns_theta_min 1.68
_exptl_absorpt_coefficient_mu 0.325
_exptl_crystal_density_diffrn 1.311
_exptl_crystal_density_method 'not measured'
_exptl_crystal_F_000 3424
_refine_diff_density_max 0.884
_refine_diff_density_min -1.110
_refine_diff_density_rms 0.081
_refine_ls_abs_structure_details 'Flack H D (1983), Acta Cryst. A39, 876-881'
_refine_ls_abs_structure_Flack 0.068(7)
_refine_ls_extinction_method none
_refine_ls_goodness_of_fit_ref 1.046
_refine_ls_hydrogen_treatment mixed
_refine_ls_matrix_type full
_refine_ls_number_parameters 1023
_refine_ls_number_reflns 18317
_refine_ls_number_restraints 195
_refine_ls_restrained_S_all 1.044
_refine_ls_R_factor_all 0.0469
_refine_ls_R_factor_gt 0.0468
_refine_ls_shift/su_max 0.016
_refine_ls_shift/su_mean 0.001
_refine_ls_structure_factor_coef Fsqd
_refine_ls_weighting_details 'calc w=1/[\s^2^(Fo^2^)+(0.0857P)^2^+8.3743P] where P=(Fo^2^+2Fc^2^)/3'
_refine_ls_weighting_scheme calc
_refine_ls_wR_factor_gt 0.1308
_refine_ls_wR_factor_ref 0.1308
_reflns_number_gt 18291
_reflns_number_total 18317
_reflns_threshold_expression >4sigma(I)
_cod_data_source_file ic900590p_si_004.cif
_cod_data_source_block ethc_mk
_cod_database_code 4302676

loop_
_symmetry_equiv_pos_as_xyz
'x, y, z'
'-x+1/2, -y, z+1/2'
'x+1/2, -y+1/2, -z'
'-x, y+1/2, -z+1/2'

loop_
_atom_site_label
_atom_site_type_symbol
_atom_site_fract_x
_atom_site_fract_y
_atom_site_fract_z
_atom_site_U_iso_or_equiv
_atom_site_adp_type
_atom_site_occupancy
_atom_site_symmetry_multiplicity
_atom_site_calc_flag
_atom_site_refinement_flags
_atom_site_disorder_assembly
_atom_site_disorder_group
Co1_1 Co 0.767033(12) 0.874086(8) 0.784033(7) 0.00535(3) Uani 1 1 d U . .
N21_1 N 0.65691(8) 0.85611(5) 0.76517(5) 0.0060(2) Uani 1 1 d U . .
N22_1 N 0.73581(9) 0.95911(5) 0.80310(5) 0.0083(2) Uani 1 1 d U . .
N23_1 N 0.88400(8) 0.88496(6) 0.79637(5) 0.0080(3) Uani 1 1 d U . .
N24_1 N 0.78387(8) 0.78761(5) 0.76757(5) 0.0063(3) Uani 1 1 d U . .
C1_1 C 0.64097(9) 0.79456(6) 0.73576(6) 0.0059(3) Uani 1 1 d . . .
C2_1 C 0.54519(9) 0.78311(7) 0.74732(6) 0.0077(2) Uani 1 1 d . . .
C3_1 C 0.51206(9) 0.85261(7) 0.75291(6) 0.0076(3) Uani 1 1 d . . .
H3_1 H 0.4678(10) 0.85337(7) 0.7803(6) 0.009 Uiso 1 1 calc R . .
C4_1 C 0.58847(9) 0.88659(6) 0.77567(5) 0.0064(3) Uani 1 1 d . . .
C5_1 C 0.58482(9) 0.94733(7) 0.80329(6) 0.0085(3) Uani 1 1 d . . .
C6_1 C 0.65569(10) 0.98209(7) 0.81356(6) 0.0085(3) Uani 1 1 d . . .
C7_1 C 0.66385(10) 1.04959(7) 0.83817(6) 0.0113(3) Uani 1 1 d . . .
C8_1 C 0.75007(10) 1.06971(7) 0.81461(7) 0.0128(3) Uani 1 1 d . . .
H8_1 H 0.7797(7) 1.0973(6) 0.8406(6) 0.015 Uiso 1 1 calc R . .
C9_1 C 0.79266(10) 1.00571(7) 0.81074(6) 0.0106(3) Uani 1 1 d . . .
C10_1 C 0.87787(10) 0.99775(7) 0.81480(7) 0.0123(3) Uani 1 1 d . . .
H10_1 H 0.9091(8) 1.0331(9) 0.82093(17) 0.015 Uiso 1 1 calc R . .
C11_1 C 0.92017(10) 0.94013(7) 0.81030(6) 0.0100(3) Uani 1 1 d . . .
C12_1 C 1.01223(10) 0.93262(7) 0.82317(7) 0.0130(3) Uani 1 1 d . . .
C13_1 C 1.03204(10) 0.86935(7) 0.79353(6) 0.011 Uani 1 1 d U . .
H13_1 H 1.0696(9) 0.8429(6) 0.8163(5) 0.013 Uiso 1 1 calc R . .
C14_1 C 0.94576(9) 0.83867(7) 0.79028(6) 0.0081(2) Uani 1 1 d U . .
C15_1 C 0.93253(10) 0.77557(6) 0.77823(6) 0.0089(2) Uani 1 1 d U . .
C16_1 C 0.85008(10) 0.75123(6) 0.76709(6) 0.0068(3) Uani 1 1 d . . .
C17_1 C 0.82713(10) 0.68130(6) 0.75622(6) 0.0079(3) Uani 1 1 d . . .
C18_1 C 0.73604(10) 0.68891(6) 0.73402(6) 0.0082(3) Uani 1 1 d . . .
H18_1 H 0.73930(12) 0.69733(19) 0.6944(8) 0.010 Uiso 1 1 calc R . .
C19_1 C 0.70621(9) 0.74993(6) 0.76230(6) 0.0065(2) Uani 1 1 d U . .
H19_1 H 0.6877(4) 0.7394(2) 0.7970(8) 0.008 Uiso 1 1 calc R . .
C20_1 C 0.66145(10) 0.80218(7) 0.67481(6) 0.0081(3) Uani 1 1 d . . .
H20A_1 H 0.6363(8) 0.8384(6) 0.6617(2) 0.012 Uiso 1 1 calc R . .
H20B_1 H 0.6419(8) 0.7674(6) 0.6560(3) 0.012 Uiso 1 1 calc R . .
H20C_1 H 0.7184(8) 0.8053(6) 0.67037(10) 0.012 Uiso 1 1 calc R . .
C25_1 C 0.50123(10) 0.74464(7) 0.70268(6) 0.0117(3) Uani 1 1 d . . .
H25A_1 H 0.5033(8) 0.7668(4) 0.6702(5) 0.018 Uiso 1 1 calc R . .
H25B_1 H 0.4461(8) 0.7380(6) 0.7124(3) 0.018 Uiso 1 1 calc R . .
H25C_1 H 0.5278(7) 0.7059(6) 0.6985(4) 0.018 Uiso 1 1 calc R . .
C26_1 C 0.53355(10) 0.75059(7) 0.80381(6) 0.0114(3) Uani 1 1 d . . .
H26A_1 H 0.5537(3) 0.7073(7) 0.80128(7) 0.014 Uiso 1 1 calc R . .
H26B_1 H 0.5682(6) 0.7725(4) 0.8301(4) 0.014 Uiso 1 1 calc R . .
C27_1 C 0.44462(11) 0.74917(8) 0.82520(7) 0.0165(4) Uani 1 1 d . . .
O28_1 O 0.38620(9) 0.72595(8) 0.79960(6) 0.0267(3) Uani 1 1 d . . .
N29_1 N 0.43420(13) 0.77412(11) 0.87479(8) 0.0396(5) Uani 1 1 d . . .
H29A_1 H 0.3855 0.7742 0.8896 0.048 Uiso 1 1 calc R . .
H29B_1 H 0.4762 0.7901 0.8919 0.048 Uiso 1 1 calc R . .
C30_1 C 0.48090(10) 0.88762(7) 0.70122(6) 0.0095(3) Uani 1 1 d . . .
H30A_1 H 0.4903 0.9329 0.7055 0.011 Uiso 1 1 calc R . .
H30B_1 H 0.5132 0.8734 0.6701 0.011 Uiso 1 1 calc R . .
C31_1 C 0.38787(10) 0.87596(9) 0.69009(7) 0.0160(3) Uani 1 1 d . . .
H31A_1 H 0.37983(18) 0.8329(8) 0.6781(2) 0.019 Uiso 1 1 calc R . .
H31B_1 H 0.3566(6) 0.88187(13) 0.7231(6) 0.019 Uiso 1 1 calc R . .
C32_1 C 0.35652(11) 0.92143(9) 0.64694(7) 0.0194(4) Uani 1 1 d . . .
O33_1 O 0.33632(11) 0.97654(7) 0.65936(6) 0.0297(4) Uani 1 1 d . . .
N34_1 N 0.35420(13) 0.89919(10) 0.59643(7) 0.0321(4) Uani 1 1 d . . .
H34A_1 H 0.3380 0.9234 0.5702 0.038 Uiso 1 1 calc R . .
H34B_1 H 0.3689 0.8606 0.5899 0.038 Uiso 1 1 calc R . .
C35_1 C 0.49777(11) 0.96961(8) 0.81906(7) 0.0159(3) Uani 1 1 d . . .
H35A_1 H 0.4681 0.9353 0.8363 0.024 Uiso 1 1 calc R . .
H35B_1 H 0.4681 0.9828 0.7870 0.024 Uiso 1 1 calc R . .
H35C_1 H 0.5021 1.0047 0.8439 0.024 Uiso 1 1 calc R . .
C36_1 C 0.59612(11) 1.09863(8) 0.82404(7) 0.0176(4) Uani 1 1 d . . .
H36A_1 H 0.6177 1.1407 0.8296 0.026 Uiso 1 1 calc R . .
H36B_1 H 0.5484 1.0921 0.8471 0.026 Uiso 1 1 calc R . .
H36C_1 H 0.5800 1.0937 0.7866 0.026 Uiso 1 1 calc R . .
C37_1 C 0.67690(12) 1.04583(8) 0.90125(7) 0.0178(4) Uani 1 1 d . . .
H37A_1 H 0.7328(10) 1.0317(3) 0.90802(14) 0.021 Uiso 1 1 calc R . .
H37B_1 H 0.67198(15) 1.0879(8) 0.9158(3) 0.021 Uiso 1 1 calc R . .
C38_1 C 0.61751(13) 1.00267(10) 0.93239(7) 0.0219(4) Uani 1 1 d . . .
O39_1 O 0.64175(11) 0.94938(8) 0.94629(6) 0.0329(4) Uani 1 1 d . . .
N40_1 N 0.54205(12) 1.02422(11) 0.94569(7) 0.0317(5) Uani 1 1 d . . .
H40A_1 H 0.5087 1.0008 0.9645 0.038 Uiso 1 1 calc R . .
H40B_1 H 0.5266 1.0616 0.9355 0.038 Uiso 1 1 calc R . .
C41_1 C 0.74488(11) 1.10211(7) 0.75809(7) 0.0151(3) Uani 1 1 d . . .
H41A_1 H 0.7033(7) 1.0787(4) 0.7352(4) 0.018 Uiso 1 1 calc R . .
H41B_1 H 0.7239(4) 1.1466(7) 0.76293(11) 0.018 Uiso 1 1 calc R . .
C42_1 C 0.82820(12) 1.10430(8) 0.72796(8) 0.0194(4) Uani 1 1 d . . .
H42A_1 H 0.8675 1.1278 0.7503 0.023 Uiso 1 1 calc R . .
H42B_1 H 0.8491 1.0611 0.7250 0.023 Uiso 1 1 calc R . .
C43_1 C 0.82848(13) 1.13343(8) 0.67146(8) 0.0208(4) Uani 1 1 d . . .
O44_1 O 0.89062(11) 1.12608(8) 0.64156(6) 0.0323(4) Uani 1 1 d . . .
N45_1 N 0.76308(12) 1.16753(8) 0.65540(7) 0.0263(4) Uani 1 1 d . . .
H45A_1 H 0.7631 1.1851 0.6238 0.032 Uiso 1 1 calc R . .
H45B_1 H 0.7208 1.1720 0.6767 0.032 Uiso 1 1 calc R . .
C46_1 C 1.06497(12) 0.99013(8) 0.80672(9) 0.0227(4) Uani 1 1 d . . .
H46A_1 H 1.1312(10) 0.9788(3) 0.8118(7) 0.034 Uiso 1 1 calc R . .
H46B_1 H 1.0488(8) 1.0307(6) 0.8325(6) 0.034 Uiso 1 1 calc R . .
H46C_1 H 1.0526(8) 1.0020(5) 0.7641(7) 0.034 Uiso 1 1 calc R . .
C47_1 C 1.02152(13) 0.92158(10) 0.88528(8) 0.0241(4) Uani 1 1 d . . .
H47A_1 H 1.0761(10) 0.9154(9) 0.8935(2) 0.036 Uiso 1 1 calc R . .
H47B_1 H 0.9916(11) 0.8868(8) 0.8952(2) 0.036 Uiso 1 1 calc R . .
H47C_1 H 1.0022(11) 0.9561(7) 0.9035(3) 0.036 Uiso 1 1 calc R . .
C48_1 C 1.06629(10) 0.87366(8) 0.73508(7) 0.0132(3) Uani 1 1 d . . .
H48A_1 H 1.0326 0.9042 0.7152 0.016 Uiso 1 1 calc R . .
H48B_1 H 1.0586 0.8326 0.7178 0.016 Uiso 1 1 calc R . .
C49_1 C 1.15905(11) 0.89283(8) 0.72885(7) 0.0149(3) Uani 1 1 d . . .
H49A_1 H 1.1773 0.8826 0.6922 0.018 Uiso 1 1 calc R . .
H49B_1 H 1.1638 0.9385 0.7334 0.018 Uiso 1 1 calc R . .
C50_1 C 1.21685(10) 0.86033(7) 0.76917(7) 0.0142(3) Uani 1 1 d . . .
O51_1 O 1.24867(8) 0.89076(6) 0.80698(5) 0.0190(3) Uani 1 1 d . . .
N52_1 N 1.23046(11) 0.79831(7) 0.76140(7) 0.0203(3) Uani 1 1 d . . .
H52A_1 H 1.2626 0.7777 0.7832 0.024 Uiso 1 1 calc R . .
H52B_1 H 1.2071 0.7790 0.7346 0.024 Uiso 1 1 calc R . .
C53_1 C 1.00780(10) 0.73141(7) 0.77729(8) 0.0153(3) Uani 1 1 d . . .
H53A_1 H 0.9967 0.6949 0.7996 0.023 Uiso 1 1 calc R . .
H53B_1 H 1.0559 0.7535 0.7911 0.023 Uiso 1 1 calc R . .
H53C_1 H 1.0183 0.7179 0.7405 0.023 Uiso 1 1 calc R . .
C54_1 C 0.82873(11) 0.64562(7) 0.81113(6) 0.0126(3) Uani 1 1 d . . .
H54A_1 H 0.8162(9) 0.6048(6) 0.80568(13) 0.019 Uiso 1 1 calc R . .
H54B_1 H 0.7913(9) 0.6629(5) 0.8337(4) 0.019 Uiso 1 1 calc R . .
H54C_1 H 0.8796(8) 0.6486(6) 0.8258(4) 0.019 Uiso 1 1 calc R . .
C55_1 C 0.88296(10) 0.64588(6) 0.71524(6) 0.0096(3) Uani 1 1 d . . .
H55A_1 H 0.9354 0.6358 0.7331 0.011 Uiso 1 1 calc R . .
H55B_1 H 0.8561 0.6059 0.7061 0.011 Uiso 1 1 calc R . .
C56_1 C 0.90254(11) 0.68130(7) 0.66205(7) 0.0150(3) Uani 1 1 d . . .
H56A_1 H 0.8560(9) 0.67930(8) 0.6387(4) 0.018 Uiso 1 1 calc R . .
H56B_1 H 0.9134(2) 0.7244(8) 0.66970(15) 0.018 Uiso 1 1 calc R . .
C57_1 C 0.97821(11) 0.65182(8) 0.63394(7) 0.0162(4) Uani 1 1 d . . .
O58_1 O 1.04760(9) 0.65454(6) 0.65514(6) 0.0211(3) Uani 1 1 d . . .
N59_1 N 0.96418(10) 0.62145(7) 0.58748(6) 0.0178(3) Uani 1 1 d . . .
H59_1 H 0.9185(16) 0.61927(10) 0.5765(4) 0.021 Uiso 1 1 calc R . .
C60_1 C 0.67719(10) 0.63165(7) 0.74298(6) 0.0118(3) Uani 1 1 d . . .
H60A_1 H 0.6804 0.6184 0.7808 0.014 Uiso 1 1 calc R . .
H60B_1 H 0.6201 0.6447 0.7357 0.014 Uiso 1 1 calc R . .
C61_1 C 0.69888(10) 0.57541(7) 0.70656(6) 0.0093(3) Uani 1 1 d . . .
O62_1 O 0.70861(8) 0.58296(6) 0.65706(5) 0.0161(3) Uani 1 1 d . . .
N63_1 N 0.70397(9) 0.51878(6) 0.73036(6) 0.0124(3) Uani 1 1 d . . .
H63A_1 H 0.7144 0.4855 0.7111 0.015 Uiso 1 1 calc R . .
H63B_1 H 0.6968 0.5154 0.7650 0.015 Uiso 1 1 calc R . .
C65_1 C 1.03166(12) 0.59194(8) 0.55629(7) 0.0188(4) Uani 1 1 d . . .
H65A_1 H 1.0098(4) 0.5568(7) 0.5362(4) 0.023 Uiso 1 1 calc R . .
H65B_1 H 1.0728(8) 0.5759(3) 0.5809(5) 0.023 Uiso 1 1 calc R . .
C66_1 C 1.07295(11) 0.63827(8) 0.51698(6) 0.0140(3) Uani 1 1 d . . .
H66_1 H 1.0928(5) 0.6771(9) 0.5373(5) 0.017 Uiso 1 1 calc R . .
C67_1 C 1.14479(13) 0.60841(9) 0.48664(8) 0.0227(4) Uani 1 1 d . . .
H67A_1 H 1.1642(8) 0.6370(6) 0.4594(7) 0.034 Uiso 1 1 calc R . .
H67B_1 H 1.1266(4) 0.5700(8) 0.4699(6) 0.034 Uiso 1 1 calc R . .
H67C_1 H 1.1889(9) 0.5994(8) 0.5114(4) 0.034 Uiso 1 1 calc R . .
NB1_1 N 0.86577(9) 0.92801(6) 0.62451(5) 0.0108(3) Uani 1 1 d . . .
CB2_1 C 0.85803(10) 0.89577(7) 0.67264(6) 0.0093(3) Uani 1 1 d . . .
HB2_1 H 0.8974(9) 0.8653(7) 0.6849(3) 0.011 Uiso 1 1 calc R . .
NB3_1 N 0.79103(8) 0.91103(6) 0.70019(5) 0.0085(3) Uani 1 1 d U . .
CB4_1 C 0.67022(11) 0.98406(7) 0.67292(7) 0.0131(3) Uani 1 1 d . . .
HB4_1 H 0.6399(8) 0.9773(2) 0.7022(8) 0.016 Uiso 1 1 calc R . .
CB5_1 C 0.64184(12) 1.02467(8) 0.63232(8) 0.0192(4) Uani 1 1 d . . .
CB6_1 C 0.69065(14) 1.03582(9) 0.58528(8) 0.0229(4) Uani 1 1 d . . .
CB7_1 C 0.76712(14) 1.00579(8) 0.57823(7) 0.0202(4) Uani 1 1 d . . .
HB7_1 H 0.7981(9) 1.0124(2) 0.5483(9) 0.024 Uiso 1 1 calc R . .
CB8_1 C 0.79402(11) 0.96495(7) 0.61934(6) 0.0122(3) Uani 1 1 d . . .
CB9_1 C 0.74768(10) 0.95404(7) 0.66670(6) 0.0099(3) Uani 1 1 d . . .
CB10_1 C 0.55859(14) 1.05791(10) 0.63983(9) 0.0306(5) Uani 1 1 d . . .
HB1A_1 H 0.5243(8) 1.0478(8) 0.6120(7) 0.046 Uiso 1 1 calc R . .
HB1B_1 H 0.5666(3) 1.1004(8) 0.6405(8) 0.046 Uiso 1 1 calc R . .
HB1C_1 H 0.5353(7) 1.0454(7) 0.6715(7) 0.046 Uiso 1 1 calc R . .
CB11_1 C 0.65917(19) 1.07995(12) 0.54074(10) 0.0429(6) Uani 1 1 d . . .
HB1D_1 H 0.6470(14) 1.1242(10) 0.5571(4) 0.064 Uiso 1 1 calc R . .
HB1E_1 H 0.6051(14) 1.0616(7) 0.5241(7) 0.064 Uiso 1 1 calc R . .
HB1F_1 H 0.7041(11) 1.0840(9) 0.5107(8) 0.064 Uiso 1 1 calc R . .
CR1_1 C 0.92047(11) 0.90938(7) 0.58041(6) 0.0123(3) Uani 1 1 d . . .
HR1_1 H 0.92698(18) 0.9460(8) 0.5538(6) 0.015 Uiso 1 1 calc R . .
CR2_1 C 0.88847(10) 0.84984(7) 0.55006(6) 0.0100(3) Uani 1 1 d . . .
HR2_1 H 0.8525(9) 0.8603(3) 0.5215(7) 0.012 Uiso 1 1 calc R . .
CR3_1 C 0.97193(10) 0.82353(7) 0.52960(6) 0.0103(3) Uani 1 1 d . . .
HR3_1 H 0.9880(4) 0.8437(5) 0.5008(8) 0.012 Uiso 1 1 calc R . .
CR4_1 C 1.03156(11) 0.83664(8) 0.57729(7) 0.0151(3) Uani 1 1 d . . .
HR4_1 H 1.02883(13) 0.8034(9) 0.6016(7) 0.018 Uiso 1 1 calc R . .
CR5_1 C 1.12149(13) 0.84813(11) 0.56200(8) 0.0263(5) Uani 1 1 d . . .
OR6_1 O 0.99904(8) 0.89361(6) 0.60294(5) 0.0174(3) Uani 1 1 d . . .
OR7_1 O 0.85074(8) 0.80936(5) 0.58792(4) 0.0117(2) Uani 1 1 d . . .
HR7_1 H 0.8853 0.7838 0.5992 0.017 Uiso 1 1 calc R . .
OR8_1 O 1.13063(10) 0.90274(8) 0.52792(6) 0.0330(4) Uani 1 1 d . . .
HR8_1 H 1.1113 0.9340 0.5435 0.049 Uiso 1 1 calc R . .
P2_1 P 0.99457(3) 0.727581(18) 0.461351(15) 0.00989(8) Uani 1 1 d . . .
OP2_1 O 0.96689(8) 0.75697(5) 0.51901(4) 0.0133(2) Uani 1 1 d . . .
OP3_1 O 1.00835(8) 0.65574(6) 0.47857(5) 0.0140(3) Uani 1 1 d . . .
OP4_1 O 1.07431(8) 0.75892(6) 0.44381(5) 0.0140(3) Uani 1 1 d . . .
OP5_1 O 0.92353(8) 0.72677(6) 0.42211(5) 0.0181(3) Uani 1 1 d . . .
C71_1 C 0.74179(12) 0.84785(9) 0.86162(6) 0.0172(4) Uani 1 1 d U . .
H71A_1 H 0.6903 0.8685 0.8726 0.021 Uiso 1 1 calc R . .
H71B_1 H 0.7315 0.8024 0.8618 0.021 Uiso 1 1 calc R . .
C72_1 C 0.80577(17) 0.86173(16) 0.90342(9) 0.0432(7) Uani 1 1 d . . .
H72A_1 H 0.7776(7) 0.8562(11) 0.9451(8) 0.065 Uiso 1 1 calc R . .
H72B_1 H 0.8289(11) 0.9118(10) 0.8982(6) 0.065 Uiso 1 1 calc R . .
H72C_1 H 0.8594(12) 0.8277(10) 0.8988(6) 0.065 Uiso 1 1 calc R . .
O1_2 O 0.77714(9) 0.79006(7) 0.42894(6) 0.0238(3) Uani 1 1 d U . .
O2_2 O 1.24115(9) 0.76670(7) 0.46552(5) 0.0233(3) Uani 1 1 d U . .
O3_2 O 1.17839(10) 0.74050(7) 0.66155(6) 0.0280(3) Uani 1 1 d U . .
O4_2 O 1.00913(11) 1.03370(8) 0.65668(8) 0.0366(4) Uani 1 1 d U . .
O5_2 O 1.08049(11) 0.88129(8) 0.41441(8) 0.0405(4) Uani 1 1 d U . .
O6_2 O 0.78991(14) 0.60566(10) 0.55753(8) 0.0468(5) Uani 1 1 d U . .
O7_2 O 0.28124(16) 1.05953(12) 0.58478(8) 0.0572(6) Uani 1 1 d U . .
O8_2 O 1.11814(17) 1.02240(10) 0.57141(10) 0.0583(6) Uani 1 1 d U . .
O9_2 O 1.25928(17) 0.89306(14) 0.91948(8) 0.0651(7) Uani 1 1 d U . .
O10_2 O 0.7310(2) 1.25424(15) 0.55975(12) 0.0886(9) Uani 1 1 d U . .
O11_2 O 0.3280(2) 1.01323(15) 0.48461(12) 0.0779(9) Uani 1 1 d U . .
O12_2 O 0.5487(2) 0.84167(16) 0.94723(13) 0.0951(10) Uani 1 1 d U . .
O13_2 O 0.4075(2) 0.91498(18) 0.97611(14) 0.1019(11) Uani 1 1 d U . .
O14_2 O 0.6803(5) 0.6855(3) 0.9168(2) 0.204(3) Uani 1 1 d U . .
O15_2 O 0.8577(5) 0.7109(3) 0.9615(2) 0.196(3) Uani 1 1 d U . .
O16_2 O 0.8779(6) 1.2620(5) 0.5035(4) 0.512(5) Uani 1 1 d U . .
O17_2 O 0.9526(6) 1.2214(3) 0.5677(3) 0.427(4) Uani 1 1 d U . .

loop_
_atom_site_aniso_label
_atom_site_aniso_U_11
_atom_site_aniso_U_22
_atom_site_aniso_U_33
_atom_site_aniso_U_23
_atom_site_aniso_U_13
_atom_site_aniso_U_12
Co1_1 0.002 0.00297(7) 0.01085(7) -0.00367(6) -0.00056(6) 0.00163(6)
N21_1 0.0018(6) 0.0050(5) 0.0112(5) -0.0034(4) -0.0001(4) -0.0007(4)
N22_1 0.0039(6) 0.0061(5) 0.0149(5) -0.0048(4) -0.0007(4) 0.0036(4)
N23_1 0.0041(6) 0.0070(5) 0.0128(5) -0.0041(4) -0.0018(4) 0.0007(4)
N24_1 0.0006(6) 0.0051(5) 0.0132(5) 0.0005(4) 0.0015(4) 0.0006(4)
C1_1 0.0005(6) 0.0062(5) 0.0109(6) -0.0022(5) 0.0016(4) 0.0001(4)
C2_1 0.001 0.0096(6) 0.0123(6) -0.0017(5) 0.0020(4) -0.0007(4)
C3_1 0.0007(7) 0.0091(5) 0.0129(6) -0.0038(5) 0.0006(4) 0.0004(4)
C4_1 0.0019(7) 0.0087(6) 0.0086(6) -0.0014(5) 0.0000(4) 0.0001(4)
C5_1 0.0022(7) 0.0105(6) 0.0129(6) -0.0053(5) -0.0013(4) 0.0043(5)
C6_1 0.0047(7) 0.0081(6) 0.0128(6) -0.0052(5) -0.0022(5) 0.0046(5)
C7_1 0.0061(7) 0.0077(6) 0.0200(7) -0.0080(5) -0.0020(5) 0.0038(5)
C8_1 0.0047(8) 0.0068(6) 0.0269(7) -0.0077(5) -0.0018(5) 0.0033(4)
C9_1 0.0032(7) 0.0084(6) 0.0203(7) -0.0083(5) -0.0008(5) 0.0014(5)
C10_1 0.0049(7) 0.0070(6) 0.0251(7) -0.0088(6) -0.0032(5) -0.0007(5)
C11_1 0.0015(7) 0.0107(6) 0.0179(6) -0.0041(5) -0.0018(5) -0.0001(5)
C12_1 0.0026(7) 0.0096(6) 0.0268(7) -0.0063(6) -0.0034(5) 0.0012(5)
C13_1 0.002 0.010 0.021 0.000 0.000 0.002
C14_1 0.002 0.0085(5) 0.0138(6) -0.0011(5) -0.0015(5) 0.0011(4)
C15_1 0.003 0.0060(5) 0.0177(6) -0.0014(5) 0.0019(5) 0.0037(4)
C16_1 0.0058(7) 0.0037(5) 0.0110(6) -0.0007(5) 0.0022(4) -0.0007(4)
C17_1 0.0047(7) 0.0027(5) 0.0163(6) -0.0010(5) 0.0032(5) 0.0016(4)
C18_1 0.0045(7) 0.0036(5) 0.0165(6) -0.0010(5) 0.0036(5) -0.0007(4)
C19_1 0.001 0.0043(5) 0.0143(6) -0.0007(5) 0.0022(4) 0.0002(4)
C20_1 0.0039(7) 0.0089(6) 0.0115(6) -0.0031(5) 0.0030(4) -0.0020(5)
C25_1 0.0072(7) 0.0110(6) 0.0169(7) -0.0059(5) 0.0003(5) -0.0041(5)
C26_1 0.0059(7) 0.0120(6) 0.0161(6) 0.0011(5) 0.0028(5) -0.0018(5)
C27_1 0.0093(8) 0.0175(7) 0.0228(7) 0.0059(6) 0.0062(6) -0.0004(6)
O28_1 0.0079(7) 0.0433(8) 0.0290(6) 0.0040(6) 0.0053(5) -0.0065(5)
N29_1 0.0189(10) 0.0620(12) 0.0379(9) -0.0172(9) 0.0186(7) -0.0084(9)
C30_1 0.0014(7) 0.0118(6) 0.0153(6) -0.0006(5) -0.0016(4) 0.0018(4)
C31_1 0.0010(7) 0.0230(7) 0.0240(7) 0.0006(7) -0.0025(5) -0.0006(6)
C32_1 0.0035(8) 0.0302(9) 0.0244(8) -0.0050(7) -0.0060(6) 0.0067(6)
O33_1 0.0354(9) 0.0302(7) 0.0235(6) -0.0056(6) -0.0049(6) 0.0169(6)
N34_1 0.0317(10) 0.0407(9) 0.0238(7) -0.0062(7) -0.0080(7) 0.0204(7)
C35_1 0.0028(8) 0.0192(7) 0.0256(7) -0.0124(6) 0.0001(5) 0.0046(5)
C36_1 0.0088(8) 0.0147(7) 0.0291(8) -0.0045(6) -0.0002(6) 0.0074(5)
C37_1 0.0129(8) 0.0197(7) 0.0206(7) -0.0124(6) -0.0048(6) 0.0046(6)
C38_1 0.0196(10) 0.0331(9) 0.0131(7) -0.0100(7) -0.0039(6) 0.0023(7)
O39_1 0.0287(9) 0.0380(8) 0.0321(7) 0.0037(6) 0.0030(6) 0.0047(6)
N40_1 0.0178(10) 0.0523(11) 0.0249(8) -0.0095(8) 0.0019(6) 0.0089(8)
C41_1 0.0097(8) 0.0076(6) 0.0280(8) -0.0047(6) 0.0001(6) 0.0016(5)
C42_1 0.0122(9) 0.0178(7) 0.0280(8) -0.0052(6) 0.0014(6) -0.0009(6)
C43_1 0.0192(9) 0.0157(7) 0.0275(8) -0.0088(6) 0.0037(6) -0.0023(6)
O44_1 0.0269(8) 0.0373(8) 0.0328(7) -0.0080(7) 0.0098(6) 0.0017(7)
N45_1 0.0251(9) 0.0256(7) 0.0282(8) -0.0004(6) 0.0058(7) 0.0061(7)
C46_1 0.0045(8) 0.0102(7) 0.0534(11) -0.0091(7) 0.0031(7) -0.0032(5)
C47_1 0.0164(10) 0.0294(9) 0.0265(8) -0.0149(7) -0.0106(6) 0.0057(7)
C48_1 0.0031(7) 0.0126(6) 0.0238(7) -0.0008(6) 0.0005(5) -0.0008(5)
C49_1 0.0056(8) 0.0146(7) 0.0244(7) 0.0039(6) 0.0011(5) -0.0013(5)
C50_1 0.0033(8) 0.0111(6) 0.0283(8) 0.0016(6) 0.0029(5) -0.0013(5)
O51_1 0.0136(7) 0.0139(5) 0.0296(6) 0.0001(5) -0.0035(5) -0.0010(4)
N52_1 0.0082(7) 0.0141(6) 0.0386(8) 0.0002(6) -0.0004(6) 0.0014(5)
C53_1 0.003 0.0069(5) 0.0357(8) -0.0011(6) -0.0004(6) 0.0043(5)
C54_1 0.0092(8) 0.0098(6) 0.0188(7) 0.0040(5) 0.0035(5) 0.0016(5)
C55_1 0.0085(7) 0.0036(5) 0.0166(6) 0.0005(5) 0.0060(5) 0.0031(4)
C56_1 0.0140(8) 0.0122(7) 0.0188(7) 0.0034(6) 0.0088(6) 0.0064(5)
C57_1 0.0175(9) 0.0099(6) 0.0211(7) 0.0063(6) 0.0115(6) 0.0046(5)
O58_1 0.0091(7) 0.0244(6) 0.0299(6) -0.0009(5) 0.0070(5) 0.0035(5)
N59_1 0.0142(7) 0.0170(6) 0.0221(6) 0.0033(5) 0.0103(5) 0.0053(5)
C60_1 0.0069(7) 0.0053(6) 0.0233(7) -0.0034(5) 0.0043(5) -0.0015(5)
C61_1 0.0013(7) 0.0082(6) 0.0185(7) -0.0020(5) -0.0015(5) -0.0011(4)
O62_1 0.0163(7) 0.0145(5) 0.0177(5) -0.0013(4) 0.0002(4) 0.0000(4)
N63_1 0.0096(7) 0.0077(5) 0.0199(6) 0.0005(5) -0.0001(5) -0.0002(4)
C65_1 0.0185(9) 0.0134(7) 0.0246(8) -0.0003(6) 0.0128(6) 0.0076(6)
C66_1 0.0089(8) 0.0168(7) 0.0163(6) -0.0005(5) 0.0053(5) 0.0038(5)
C67_1 0.0167(9) 0.0262(8) 0.0253(8) 0.0002(7) 0.0102(6) 0.0114(6)
NB1_1 0.0128(7) 0.0063(5) 0.0134(6) -0.0023(4) 0.0034(4) -0.0009(4)
CB2_1 0.0089(7) 0.0064(6) 0.0126(6) -0.0035(5) 0.0011(5) -0.0032(5)
NB3_1 0.0051(6) 0.0054(5) 0.0149(5) -0.0016(4) -0.0010(4) -0.0004(4)
CB4_1 0.0108(8) 0.0091(6) 0.0195(7) -0.0014(5) 0.0005(5) 0.0014(5)
CB5_1 0.0184(9) 0.0127(7) 0.0263(8) -0.0038(6) -0.0066(6) 0.0061(6)
CB6_1 0.0325(11) 0.0144(7) 0.0219(8) 0.0010(6) -0.0070(7) 0.0059(7)
CB7_1 0.0325(10) 0.0135(7) 0.0146(7) 0.0002(6) 0.0028(7) 0.0006(7)
CB8_1 0.0143(8) 0.0061(6) 0.0163(7) -0.0031(5) 0.0003(5) -0.0007(5)
CB9_1 0.0085(8) 0.0059(6) 0.0154(6) -0.0030(5) -0.0018(5) -0.0014(5)
CB10_1 0.0260(11) 0.0256(9) 0.0402(11) 0.0038(8) -0.0082(8) 0.0159(8)
CB11_1 0.0627(16) 0.0338(11) 0.0320(10) 0.0122(9) -0.0065(10) 0.0234(10)
CR1_1 0.0100(8) 0.0121(6) 0.0150(6) -0.0040(5) 0.0064(5) -0.0025(5)
CR2_1 0.0088(7) 0.0109(6) 0.0104(6) -0.0023(5) 0.0022(5) -0.0005(5)
CR3_1 0.0089(7) 0.0114(6) 0.0107(6) -0.0020(5) 0.0048(5) -0.0005(5)
CR4_1 0.0087(8) 0.0197(7) 0.0168(7) -0.0028(6) 0.0019(5) 0.0012(6)
CR5_1 0.0101(10) 0.0395(10) 0.0292(9) -0.0122(8) 0.0032(6) 0.0010(7)
OR6_1 0.0072(6) 0.0259(6) 0.0191(5) -0.0123(4) 0.0038(4) -0.0049(4)
OR7_1 0.0105(6) 0.0103(5) 0.0141(5) -0.0011(4) 0.0039(4) -0.0036(4)
OR8_1 0.0248(8) 0.0413(8) 0.0329(7) -0.0121(6) 0.0144(6) -0.0165(6)
P2_1 0.00501(18) 0.01435(17) 0.01031(15) -0.00353(13) 0.00209(12) 0.00158(13)
OP2_1 0.0162(6) 0.0111(5) 0.0127(5) -0.0035(4) 0.0076(4) 0.0008(4)
OP3_1 0.0113(6) 0.0136(5) 0.0170(5) -0.0053(4) 0.0022(4) 0.0009(4)
OP4_1 0.0073(6) 0.0181(5) 0.0165(5) -0.0010(4) 0.0037(4) -0.0005(4)
OP5_1 0.0093(6) 0.0270(6) 0.0181(5) -0.0039(5) -0.0026(4) 0.0008(5)
C71_1 0.0139(9) 0.0231(7) 0.0147(6) -0.0002(6) 0.0033(5) 0.0034(6)
C72_1 0.0288(13) 0.0753(18) 0.0254(9) -0.0017(11) -0.0047(8) -0.0093(12)
O1_2 0.0146(7) 0.0279(6) 0.0289(6) -0.0001(5) -0.0028(5) 0.0029(5)
O2_2 0.0098(7) 0.0353(7) 0.0248(6) -0.0036(5) 0.0010(5) 0.0095(5)
O3_2 0.0241(8) 0.0262(7) 0.0337(7) -0.0064(6) 0.0079(6) -0.0049(5)
O4_2 0.0300(9) 0.0284(7) 0.0516(9) -0.0112(7) 0.0005(7) -0.0082(6)
O5_2 0.0255(9) 0.0336(8) 0.0625(10) 0.0227(7) 0.0203(7) 0.0121(6)
O6_2 0.0453(12) 0.0525(11) 0.0426(9) 0.0010(8) 0.0163(8) -0.0064(8)
O7_2 0.0654(14) 0.0697(13) 0.0364(9) 0.0049(9) 0.0016(9) 0.0289(11)
O8_2 0.0749(16) 0.0431(10) 0.0569(12) -0.0054(9) 0.0218(11) -0.0012(10)
O9_2 0.0667(16) 0.0938(17) 0.0349(9) 0.0056(10) -0.0036(9) -0.0202(13)
O10_2 0.097(2) 0.0926(18) 0.0765(15) 0.0292(14) 0.0285(15) 0.0445(16)
O11_2 0.0611(17) 0.0979(19) 0.0749(15) -0.0323(14) 0.0101(13) 0.0080(15)
O12_2 0.103(2) 0.1015(19) 0.0807(18) -0.0149(16) 0.0094(17) -0.0584(17)
O13_2 0.0675(19) 0.139(3) 0.0991(19) -0.0568(18) -0.0324(15) 0.0418(17)
O14_2 0.291(6) 0.169(4) 0.152(4) 0.065(3) 0.111(4) 0.104(4)
O15_2 0.290(8) 0.162(4) 0.137(4) -0.030(4) 0.069(4) -0.077(5)
O16_2 0.247(8) 0.722(9) 0.569(8) 0.560(6) -0.195(7) -0.208(8)
O17_2 0.719(10) 0.253(5) 0.308(5) 0.192(4) 0.366(6) 0.329(5)

loop_
_atom_type_symbol
_atom_type_description
_atom_type_scat_dispersion_real
_atom_type_scat_dispersion_imag
_atom_type_scat_source
C C 0.0033 0.0016 'International Tables Vol C Tables 4.2.6.8 and 6.1.1.4'
H H 0.0000 0.0000 'International Tables Vol C Tables 4.2.6.8 and 6.1.1.4'
N N 0.0061 0.0033 'International Tables Vol C Tables 4.2.6.8 and 6.1.1.4'
O O 0.0106 0.0060 'International Tables Vol C Tables 4.2.6.8 and 6.1.1.4'
P P 0.1023 0.0942 'International Tables Vol C Tables 4.2.6.8 and 6.1.1.4'
Co Co 0.3462 1.1661 'International Tables Vol C Tables 4.2.6.8 and 6.1.1.4'

loop_
_geom_angle_atom_site_label_1
_geom_angle_atom_site_label_2
_geom_angle_atom_site_label_3
_geom_angle
_geom_angle_site_symmetry_1
_geom_angle_site_symmetry_3
_geom_angle_publ_flag
N21_1 Co1_1 N24_1 83.45(5) . . ?
N21_1 Co1_1 N23_1 172.71(5) . . ?
N24_1 Co1_1 N23_1 90.54(5) . . ?
N21_1 Co1_1 N22_1 90.19(6) . . ?
N24_1 Co1_1 N22_1 172.79(6) . . ?
N23_1 Co1_1 N22_1 96.04(6) . . ?
N21_1 Co1_1 C71_1 89.41(7) . . ?
N24_1 Co1_1 C71_1 88.13(6) . . ?
N23_1 Co1_1 C71_1 94.53(7) . . ?
N22_1 Co1_1 C71_1 88.41(6) . . ?
N21_1 Co1_1 NB3_1 90.25(5) . . ?
N24_1 Co1_1 NB3_1 96.52(5) . . ?
N23_1 Co1_1 NB3_1 86.33(5) . . ?
N22_1 Co1_1 NB3_1 86.87(5) . . ?
C71_1 Co1_1 NB3_1 175.27(6) . . ?
C4_1 N21_1 C1_1 112.21(12) . . ?
C4_1 N21_1 Co1_1 130.61(10) . . ?
C1_1 N21_1 Co1_1 117.06(9) . . ?
C9_1 N22_1 C6_1 110.04(12) . . ?
C9_1 N22_1 Co1_1 122.40(11) . . ?
C6_1 N22_1 Co1_1 127.50(10) . . ?
C11_1 N23_1 C14_1 108.97(13) . . ?
C11_1 N23_1 Co1_1 124.55(10) . . ?
C14_1 N23_1 Co1_1 126.43(10) . . ?
C16_1 N24_1 C19_1 111.54(11) . . ?
C16_1 N24_1 Co1_1 133.11(10) . . ?
C19_1 N24_1 Co1_1 114.57(9) . . ?
N21_1 C1_1 C20_1 109.92(11) . . ?
N21_1 C1_1 C19_1 101.84(11) . . ?
C20_1 C1_1 C19_1 109.18(12) . . ?
N21_1 C1_1 C2_1 102.11(11) . . ?
C20_1 C1_1 C2_1 113.42(12) . . ?
C19_1 C1_1 C2_1 119.17(11) . . ?
C25_1 C2_1 C26_1 110.48(12) . . ?
C25_1 C2_1 C3_1 113.65(12) . . ?
C26_1 C2_1 C3_1 106.99(11) . . ?
C25_1 C2_1 C1_1 113.45(12) . . ?
C26_1 C2_1 C1_1 110.08(12) . . ?
C3_1 C2_1 C1_1 101.72(11) . . ?
C4_1 C3_1 C30_1 109.63(12) . . ?
C4_1 C3_1 C2_1 101.47(11) . . ?
C30_1 C3_1 C2_1 118.83(12) . . ?
N21_1 C4_1 C5_1 124.35(13) . . ?
N21_1 C4_1 C3_1 111.97(12) . . ?
C5_1 C4_1 C3_1 123.62(13) . . ?
C6_1 C5_1 C4_1 121.50(13) . . ?
C6_1 C5_1 C35_1 123.13(13) . . ?
C4_1 C5_1 C35_1 115.36(13) . . ?
C5_1 C6_1 N22_1 122.80(13) . . ?
C5_1 C6_1 C7_1 129.01(13) . . ?
N22_1 C6_1 C7_1 108.18(12) . . ?
C36_1 C7_1 C6_1 117.90(13) . . ?
C36_1 C7_1 C8_1 111.08(13) . . ?
C6_1 C7_1 C8_1 100.32(12) . . ?
C36_1 C7_1 C37_1 110.58(13) . . ?
C6_1 C7_1 C37_1 110.56(12) . . ?
C8_1 C7_1 C37_1 105.27(13) . . ?
C9_1 C8_1 C41_1 111.08(13) . . ?
C9_1 C8_1 C7_1 100.45(12) . . ?
C41_1 C8_1 C7_1 113.93(13) . . ?
N22_1 C9_1 C10_1 126.09(14) . . ?
N22_1 C9_1 C8_1 110.54(13) . . ?
C10_1 C9_1 C8_1 123.37(14) . . ?
C9_1 C10_1 C11_1 125.54(14) . . ?
N23_1 C11_1 C10_1 124.28(14) . . ?
N23_1 C11_1 C12_1 112.50(13) . . ?
C10_1 C11_1 C12_1 123.16(14) . . ?
C11_1 C12_1 C46_1 113.54(14) . . ?
C11_1 C12_1 C13_1 100.99(12) . . ?
C46_1 C12_1 C13_1 116.24(14) . . ?
C11_1 C12_1 C47_1 108.31(14) . . ?
C46_1 C12_1 C47_1 108.98(15) . . ?
C13_1 C12_1 C47_1 108.30(13) . . ?
C14_1 C13_1 C48_1 107.38(12) . . ?
C14_1 C13_1 C12_1 101.67(12) . . ?
C48_1 C13_1 C12_1 117.40(13) . . ?
C15_1 C14_1 N23_1 125.93(14) . . ?
C15_1 C14_1 C13_1 123.92(13) . . ?
N23_1 C14_1 C13_1 109.92(12) . . ?
C14_1 C15_1 C16_1 121.60(13) . . ?
C14_1 C15_1 C53_1 118.04(14) . . ?
C16_1 C15_1 C53_1 120.35(12) . . ?
N24_1 C16_1 C15_1 122.20(12) . . ?
N24_1 C16_1 C17_1 111.54(13) . . ?
C15_1 C16_1 C17_1 126.20(13) . . ?
C55_1 C17_1 C16_1 115.94(12) . . ?
C55_1 C17_1 C54_1 109.04(12) . . ?
C16_1 C17_1 C54_1 108.02(12) . . ?
C55_1 C17_1 C18_1 111.28(12) . . ?
C16_1 C17_1 C18_1 100.66(11) . . ?
C54_1 C17_1 C18_1 111.69(12) . . ?
C19_1 C18_1 C60_1 113.41(12) . . ?
C19_1 C18_1 C17_1 102.58(11) . . ?
C60_1 C18_1 C17_1 116.03(12) . . ?
N24_1 C19_1 C18_1 103.04(11) . . ?
N24_1 C19_1 C1_1 106.20(11) . . ?
C18_1 C19_1 C1_1 121.75(12) . . ?
C27_1 C26_1 C2_1 115.40(13) . . ?
O28_1 C27_1 N29_1 121.83(18) . . ?
O28_1 C27_1 C26_1 123.02(16) . . ?
N29_1 C27_1 C26_1 115.14(17) . . ?
C31_1 C30_1 C3_1 112.49(13) . . ?
C32_1 C31_1 C30_1 110.24(14) . . ?
O33_1 C32_1 N34_1 123.49(18) . . ?
O33_1 C32_1 C31_1 120.31(16) . . ?
N34_1 C32_1 C31_1 116.19(17) . . ?
C38_1 C37_1 C7_1 116.37(14) . . ?
O39_1 C38_1 N40_1 121.8(2) . . ?
O39_1 C38_1 C37_1 118.98(18) . . ?
N40_1 C38_1 C37_1 119.17(18) . . ?
C42_1 C41_1 C8_1 113.64(14) . . ?
C43_1 C42_1 C41_1 117.28(16) . . ?
O44_1 C43_1 N45_1 121.41(18) . . ?
O44_1 C43_1 C42_1 119.42(18) . . ?
N45_1 C43_1 C42_1 119.15(17) . . ?
C13_1 C48_1 C49_1 116.73(13) . . ?
C50_1 C49_1 C48_1 113.80(13) . . ?
O51_1 C50_1 N52_1 123.02(16) . . ?
O51_1 C50_1 C49_1 120.50(14) . . ?
N52_1 C50_1 C49_1 116.48(15) . . ?
C56_1 C55_1 C17_1 116.10(12) . . ?
C57_1 C56_1 C55_1 110.46(13) . . ?
O58_1 C57_1 N59_1 122.68(16) . . ?
O58_1 C57_1 C56_1 120.50(15) . . ?
N59_1 C57_1 C56_1 116.76(16) . . ?
C57_1 N59_1 C65_1 121.98(16) . . ?
C61_1 C60_1 C18_1 112.49(13) . . ?
O62_1 C61_1 N63_1 122.67(14) . . ?
O62_1 C61_1 C60_1 120.45(13) . . ?
N63_1 C61_1 C60_1 116.85(13) . . ?
N59_1 C65_1 C66_1 112.40(14) . . ?
OP3_1 C66_1 C67_1 109.21(13) . . ?
OP3_1 C66_1 C65_1 105.39(14) . . ?
C67_1 C66_1 C65_1 112.21(14) . . ?
CB2_1 NB1_1 CB8_1 106.30(13) . . ?
CB2_1 NB1_1 CR1_1 124.55(13) . . ?
CB8_1 NB1_1 CR1_1 125.60(13) . . ?
NB3_1 CB2_1 NB1_1 113.53(14) . . ?
CB2_1 NB3_1 CB9_1 105.09(13) . . ?
CB2_1 NB3_1 Co1_1 122.16(10) . . ?
CB9_1 NB3_1 Co1_1 132.69(10) . . ?
CB5_1 CB4_1 CB9_1 119.25(16) . . ?
CB4_1 CB5_1 CB6_1 120.50(17) . . ?
CB4_1 CB5_1 CB10_1 118.92(18) . . ?
CB6_1 CB5_1 CB10_1 120.57(17) . . ?
CB7_1 CB6_1 CB5_1 120.90(17) . . ?
CB7_1 CB6_1 CB11_1 118.70(19) . . ?
CB5_1 CB6_1 CB11_1 120.4(2) . . ?
CB6_1 CB7_1 CB8_1 117.56(17) . . ?
NB1_1 CB8_1 CB7_1 131.68(16) . . ?
NB1_1 CB8_1 CB9_1 105.67(13) . . ?
CB7_1 CB8_1 CB9_1 122.65(16) . . ?
CB8_1 CB9_1 CB4_1 119.12(14) . . ?
CB8_1 CB9_1 NB3_1 109.28(14) . . ?
CB4_1 CB9_1 NB3_1 131.59(14) . . ?
OR6_1 CR1_1 NB1_1 108.02(13) . . ?
OR6_1 CR1_1 CR2_1 107.07(13) . . ?
NB1_1 CR1_1 CR2_1 112.33(13) . . ?
OR7_1 CR2_1 CR3_1 112.04(13) . . ?
OR7_1 CR2_1 CR1_1 108.43(12) . . ?
CR3_1 CR2_1 CR1_1 99.32(13) . . ?
OP2_1 CR3_1 CR2_1 111.42(13) . . ?
OP2_1 CR3_1 CR4_1 110.51(13) . . ?
CR2_1 CR3_1 CR4_1 103.15(12) . . ?
OR6_1 CR4_1 CR5_1 108.57(15) . . ?
OR6_1 CR4_1 CR3_1 104.84(13) . . ?
CR5_1 CR4_1 CR3_1 115.63(14) . . ?
OR8_1 CR5_1 CR4_1 111.88(17) . . ?
CR1_1 OR6_1 CR4_1 110.09(12) . . ?
OP5_1 P2_1 OP4_1 117.96(7) . . ?
OP5_1 P2_1 OP3_1 105.54(7) . . ?
OP4_1 P2_1 OP3_1 112.15(7) . . ?
OP5_1 P2_1 OP2_1 111.31(7) . . ?
OP4_1 P2_1 OP2_1 108.58(7) . . ?
OP3_1 P2_1 OP2_1 99.79(6) . . ?
CR3_1 OP2_1 P2_1 121.51(10) . . ?
C66_1 OP3_1 P2_1 121.04(10) . . ?
C72_1 C71_1 Co1_1 117.46(15) . . ?

loop_
_geom_bond_atom_site_label_1
_geom_bond_atom_site_label_2
_geom_bond_distance
_geom_bond_site_symmetry_2
_geom_bond_publ_flag
Co1_1 N21_1 1.8605(13) . ?
Co1_1 N24_1 1.8816(12) . ?
Co1_1 N23_1 1.9096(13) . ?
Co1_1 N22_1 1.9137(12) . ?
Co1_1 C71_1 2.0228(16) . ?
Co1_1 NB3_1 2.2324(13) . ?
N21_1 C4_1 1.2946(19) . ?
N21_1 C1_1 1.5033(17) . ?
N22_1 C9_1 1.350(2) . ?
N22_1 C6_1 1.394(2) . ?
N23_1 C11_1 1.3404(19) . ?
N23_1 C14_1 1.3948(19) . ?
N24_1 C16_1 1.3065(19) . ?
N24_1 C19_1 1.4791(19) . ?
C1_1 C20_1 1.5395(19) . ?
C1_1 C19_1 1.547(2) . ?
C1_1 C2_1 1.577(2) . ?
C2_1 C25_1 1.532(2) . ?
C2_1 C26_1 1.557(2) . ?
C2_1 C3_1 1.560(2) . ?
C3_1 C4_1 1.522(2) . ?
C3_1 C30_1 1.549(2) . ?
C4_1 C5_1 1.4467(19) . ?
C5_1 C6_1 1.372(2) . ?
C5_1 C35_1 1.520(2) . ?
C6_1 C7_1 1.5475(19) . ?
C7_1 C36_1 1.535(2) . ?
C7_1 C8_1 1.554(2) . ?
C7_1 C37_1 1.564(2) . ?
C8_1 C9_1 1.511(2) . ?
C8_1 C41_1 1.547(2) . ?
C9_1 C10_1 1.377(2) . ?
C10_1 C11_1 1.392(2) . ?
C11_1 C12_1 1.515(2) . ?
C12_1 C46_1 1.528(2) . ?
C12_1 C13_1 1.549(2) . ?
C12_1 C47_1 1.549(2) . ?
C13_1 C14_1 1.526(2) . ?
C13_1 C48_1 1.538(2) . ?
C14_1 C15_1 1.3753(19) . ?
C15_1 C16_1 1.441(2) . ?
C15_1 C53_1 1.521(2) . ?
C16_1 C17_1 1.5384(19) . ?
C17_1 C55_1 1.538(2) . ?
C17_1 C54_1 1.542(2) . ?
C17_1 C18_1 1.564(2) . ?
C18_1 C19_1 1.5345(19) . ?
C18_1 C60_1 1.544(2) . ?
C26_1 C27_1 1.517(2) . ?
C27_1 O28_1 1.228(2) . ?
C27_1 N29_1 1.336(3) . ?
C30_1 C31_1 1.533(2) . ?
C31_1 C32_1 1.512(2) . ?
C32_1 O33_1 1.241(2) . ?
C32_1 N34_1 1.325(2) . ?
C37_1 C38_1 1.520(3) . ?
C38_1 O39_1 1.234(3) . ?
C38_1 N40_1 1.330(3) . ?
C41_1 C42_1 1.525(3) . ?
C42_1 C43_1 1.516(3) . ?
C43_1 O44_1 1.245(2) . ?
C43_1 N45_1 1.328(3) . ?
C48_1 C49_1 1.546(2) . ?
C49_1 C50_1 1.517(2) . ?
C50_1 O51_1 1.237(2) . ?
C50_1 N52_1 1.335(2) . ?
C55_1 C56_1 1.535(2) . ?
C56_1 C57_1 1.525(2) . ?
C57_1 O58_1 1.227(2) . ?
C57_1 N59_1 1.326(2) . ?
N59_1 C65_1 1.462(2) . ?
C60_1 C61_1 1.522(2) . ?
C61_1 O62_1 1.235(2) . ?
C61_1 N63_1 1.3285(19) . ?
C65_1 C66_1 1.522(2) . ?
C66_1 OP3_1 1.446(2) . ?
C66_1 C67_1 1.506(2) . ?
NB1_1 CB2_1 1.3674(19) . ?
NB1_1 CB8_1 1.392(2) . ?
NB1_1 CR1_1 1.446(2) . ?
CB2_1 NB3_1 1.307(2) . ?
NB3_1 CB9_1 1.4049(19) . ?
CB4_1 CB5_1 1.388(2) . ?
CB4_1 CB9_1 1.399(2) . ?
CB5_1 CB6_1 1.413(3) . ?
CB5_1 CB10_1 1.515(3) . ?
CB6_1 CB7_1 1.388(3) . ?
CB6_1 CB11_1 1.519(3) . ?
CB7_1 CB8_1 1.393(2) . ?
CB8_1 CB9_1 1.398(2) . ?
CR1_1 OR6_1 1.413(2) . ?
CR1_1 CR2_1 1.544(2) . ?
CR2_1 OR7_1 1.3969(18) . ?
CR2_1 CR3_1 1.530(2) . ?
CR3_1 OP2_1 1.4254(19) . ?
CR3_1 CR4_1 1.535(2) . ?
CR4_1 OR6_1 1.450(2) . ?
CR4_1 CR5_1 1.506(3) . ?
CR5_1 OR8_1 1.428(3) . ?
P2_1 OP5_1 1.4897(13) . ?
P2_1 OP4_1 1.4990(13) . ?
P2_1 OP3_1 1.5837(12) . ?
P2_1 OP2_1 1.6061(12) . ?
C71_1 C72_1 1.478(3) . ?
